data_2003855
loop_
_publ_author_name
'T\"ornroos, K. W.'
'Calzaferri, G.'
'Imhof, R.'

_publ_section_title
;
 Octachlorosilasesquioxane, Cl~8~Si~8~O~12~
;
_journal_issue 9
_journal_name_full 'Acta Crystallographica Section C'
_journal_page_first 1732
_journal_page_last 1735
_journal_paper_doi 10.1107/S0108270195004410
_journal_volume 51
_journal_year 1995
_chemical_formula_sum 'Cl8 O12 Si8'
_chemical_formula_weight 700.32
_chemical_name_common octachlorosilasesquioxane
_chemical_name_systematic
;
 ?
;
_space_group_IT_number 148
_symmetry_cell_setting trigonal
_symmetry_space_group_name_Hall '-R 3'
_symmetry_space_group_name_H-M 'R -3 :H'
_audit_creation_method SHELXL
_cell_angle_alpha 90.00
_cell_angle_beta 90.00
_cell_angle_gamma 120.00
_cell_formula_units_Z 3
_cell_length_a 12.353(2)
_cell_length_b 12.353(2)
_cell_length_c 12.931(2)
_cell_measurement_reflns_used 36
_cell_measurement_temperature 291(2)
_cell_measurement_theta_max 11.60
_cell_measurement_theta_min 4.95
_cell_volume 1708.9(5)
_computing_cell_refinement DIF4
_computing_data_collection 'DIF4 (Stoe & Cie, 1988a)'
_computing_data_reduction 'REDU4 (Stoe & Cie, 1988b)'
_computing_molecular_graphics 'SHELXTL-Plus (Sheldrick, 1991)'
_computing_structure_refinement 'SHELXL93 (Sheldrick, 1993)'
_computing_structure_solution 'SHELXS86 (Sheldrick, 1990)'
_diffrn_ambient_temperature 291(2)
_diffrn_measurement_device 'Stoe AED-2'
_diffrn_measurement_method \w/2\q
_diffrn_radiation_monochromator Graphite
_diffrn_radiation_source 'Fine-focus sealed tube'
_diffrn_radiation_type MoK\a
_diffrn_radiation_wavelength 0.71073
_diffrn_reflns_av_R_equivalents 0.0000
_diffrn_reflns_av_sigmaI/netI 0.1872
_diffrn_reflns_limit_h_max 17
_diffrn_reflns_limit_h_min -8
_diffrn_reflns_limit_k_max 17
_diffrn_reflns_limit_k_min -9
_diffrn_reflns_limit_l_max 18
_diffrn_reflns_limit_l_min 0
_diffrn_reflns_number 1117
_diffrn_reflns_theta_max 30.00
_diffrn_reflns_theta_min 2.47
_diffrn_standards_decay_% '<2.9 corrected by linear interpolation'
_diffrn_standards_interval_time 180
_diffrn_standards_number 3
_exptl_absorpt_coefficient_mu 1.456
_exptl_absorpt_correction_T_max 0.9012
_exptl_absorpt_correction_T_min 0.8523
_exptl_absorpt_correction_type analytical
_exptl_crystal_colour colourless
_exptl_crystal_density_diffrn 2.041
_exptl_crystal_description rhombic
_exptl_crystal_F_000 1032
_exptl_crystal_size_max 0.125
_exptl_crystal_size_mid 0.075
_exptl_crystal_size_min 0.075
_refine_diff_density_max 0.24
_refine_diff_density_min -0.40
_refine_ls_extinction_method none
_refine_ls_goodness_of_fit_all 1.041
_refine_ls_goodness_of_fit_obs 1.184
_refine_ls_matrix_type full
_refine_ls_number_parameters 43
_refine_ls_number_reflns 301
_refine_ls_number_restraints 0
_refine_ls_R_factor_all 0.2354
_refine_ls_R_factor_obs 0.0459
_refine_ls_shift/esd_max <0.001
_refine_ls_shift/esd_mean <0.001
_refine_ls_structure_factor_coef Fsqd
_refine_ls_weighting_scheme
;
calc w = 1/[\s^2^(F~o~^2^) + (0.0261P)^2^]
where P = (F~o~^2^ + 2F~c~^2^)/3
;
_refine_ls_wR_factor_all 0.1246
_refine_ls_wR_factor_obs 0.0700
_reflns_number_observed 301
_reflns_number_total 1117
_reflns_observed_criterion >3sigma(I)
_cod_data_source_file ab1255.cif
_cod_data_source_block octachlorosilasesquioxane
_cod_original_cell_volume 1708.9(4)
_cod_original_sg_symbol_H-M 'R -3'
_cod_database_code 2003855

loop_
_symmetry_equiv_pos_as_xyz
'x, y, z'
'-y, x-y, z'
'-x+y, -x, z'
'x+2/3, y+1/3, z+1/3'
'-y+2/3, x-y+1/3, z+1/3'
'-x+y+2/3, -x+1/3, z+1/3'
'x+1/3, y+2/3, z+2/3'
'-y+1/3, x-y+2/3, z+2/3'
'-x+y+1/3, -x+2/3, z+2/3'
'-x, -y, -z'
'y, -x+y, -z'
'x-y, x, -z'
'-x+2/3, -y+1/3, -z+1/3'
'y+2/3, -x+y+1/3, -z+1/3'
'x-y+2/3, x+1/3, -z+1/3'
'-x+1/3, -y+2/3, -z+2/3'
'y+1/3, -x+y+2/3, -z+2/3'
'x-y+1/3, x+2/3, -z+2/3'

loop_
_atom_site_aniso_label
_atom_site_aniso_U_11
_atom_site_aniso_U_22
_atom_site_aniso_U_33
_atom_site_aniso_U_12
_atom_site_aniso_U_13
_atom_site_aniso_U_23
Si1 0.050(2) 0.050(2) 0.028(3) 0.0250(10) 0.000 0.000
Si2 0.039(2) 0.038(2) 0.0435(14) 0.0200(10) -0.0010(10) -0.0040(10)
Cl1 0.094(2) 0.094(2) 0.033(2) 0.0470(10) 0.000 0.000
Cl2 0.074(2) 0.0450(10) 0.088(2) 0.0340(10) 0.0110(10) -0.0160(10)
O1 0.058(4) 0.044(4) 0.046(4) 0.026(3) -0.006(3) -0.001(3)
O2 0.043(4) 0.049(4) 0.049(4) 0.027(3) -0.001(3) -0.010(3)

loop_
_atom_site_label
_atom_site_occupancy
_atom_site_fract_x
_atom_site_fract_y
_atom_site_fract_z
_atom_site_U_iso_or_equiv
_atom_site_thermal_displace_type
_atom_site_calc_flag
_atom_site_refinement_flags
_atom_site_type_symbol
Si1 1 0.0 0.0 0.2072(3) 0.042(1) Uani d S Si
Si2 1 0.0129(2) 0.2096(2) 0.0686(2) 0.0396(6) Uani d . Si
Cl1 1 0.0 0.0 0.3611(3) 0.0742(15) Uani d S Cl
Cl2 1 0.0249(2) 0.3674(2) 0.1195(2) 0.067(1) Uani d . Cl
O1 1 0.0096(5) 0.1260(5) 0.1654(4) 0.049(2) Uani d . O
O2 1 0.1317(5) 0.2441(5) -0.0020(4) 0.0453(15) Uani d . O

loop_
_atom_type_symbol
_atom_type_description
_atom_type_scat_source
_atom_type_scat_dispersion_real
_atom_type_scat_dispersion_imag
Si Si 'International Tables Vol C Tables 4.2.6.8 and 6.1.1.4' 0.0817 0.0704
O O 'International Tables Vol C Tables 4.2.6.8 and 6.1.1.4' 0.0106 0.0060
Cl Cl 'International Tables Vol C Tables 4.2.6.8 and 6.1.1.4' 0.1484 0.1585

loop_
_geom_angle_atom_site_label_1
_geom_angle_atom_site_label_2
_geom_angle_atom_site_label_3
_geom_angle_site_symmetry_1
_geom_angle_site_symmetry_3
_geom_angle
_geom_angle_publ_flag
O1 Si1 O1 2 . 109.1(2) yes
O1 Si1 O1 2 3 109.1(2) yes
O1 Si1 O1 . 3 109.1(2) yes
O1 Si1 Cl1 2 . 109.9(2) yes
O1 Si1 Cl1 . . 109.9(2) yes
O1 Si1 Cl1 3 . 109.9(2) yes
O2 Si2 O2 . 12 109.7(2) yes
O2 Si2 O1 . . 110.0(2) yes
O2 Si2 O1 12 . 109.0(2) yes
O2 Si2 Cl2 . . 108.6(2) yes
O2 Si2 Cl2 12 . 109.9(2) yes
O1 Si2 Cl2 . . 109.7(2) yes
Si1 O1 Si2 . . 148.8(3) yes
Si2 O2 Si2 . 11 148.0(3) yes

loop_
_geom_bond_atom_site_label_1
_geom_bond_atom_site_label_2
_geom_bond_site_symmetry_2
_geom_bond_distance
_geom_bond_publ_flag
Si1 O1 2 1.595(4) yes
Si1 O1 . 1.595(4) yes
Si1 O1 3 1.595(4) yes
Si1 Cl1 . 1.989(4) yes
Si2 O2 . 1.595(4) yes
Si2 O2 12 1.605(4) yes
Si2 O1 . 1.610(4) yes
Si2 Cl2 . 1.992(2) yes
O2 Si2 11 1.605(4) yes
